data_7045432
loop_
_publ_author_name
'Chang, Yao-Pang'
'Hector, Andrew L.'
'Levason, William'
'Reid, Gillian'
'Whittam, Joshua'

_publ_section_title
;
 Synthesis and properties of MoCl<sub>4</sub> complexes with thio- and
 seleno-ethers and their use for chemical vapour deposition of
 MoSe<sub>2</sub> and MoS<sub>2</sub> films.
;
_journal_issue 7
_journal_name_full 'Dalton transactions (Cambridge, England : 2003)'
_journal_page_first 2406
_journal_page_last 2414
_journal_paper_doi 10.1039/c7dt04352j
_journal_volume 47
_journal_year 2018
_chemical_formula_moiety 'C4 H12 Cl4 Mo S2'
_chemical_formula_sum 'C4 H12 Cl4 Mo S2'
_chemical_formula_weight 362.00
_chemical_properties_physical ', Air-sensitive,Moisture-sensitive,Oxygen-sensitive'
_space_group_crystal_system orthorhombic
_space_group_IT_number 61
_space_group_name_Hall '-P 2ac 2ab'
_space_group_name_H-M_alt 'P b c a'
_symmetry_space_group_name_Hall '-P 2ac 2ab'
_symmetry_space_group_name_H-M 'P b c a'
_atom_sites_solution_hydrogens geom
_audit_creation_method SHELXL-2014/7
_audit_update_record
;
2017-06-20 deposited with the CCDC.
2017-12-18 downloaded from the CCDC.
;
_cell_angle_alpha 90
_cell_angle_beta 90
_cell_angle_gamma 90
_cell_formula_units_Z 4
_cell_length_a 10.7754(4)
_cell_length_b 8.6531(4)
_cell_length_c 13.0339(7)
_cell_measurement_reflns_used 3973
_cell_measurement_temperature 100(2)
_cell_measurement_theta_max 32.3330
_cell_measurement_theta_min 3.3800
_cell_volume 1215.29(10)
_computing_cell_refinement 'Bruker FRAMBO'
_computing_data_collection 'Bruker FRAMBO'
_computing_data_reduction 'Bruker SAINT'
_computing_molecular_graphics 'Bruker SHELXTL'
_computing_publication_material 'Bruker SHELXTL'
_computing_structure_refinement 'SHELXL-2014/7 (Sheldrick, 2014)'
_computing_structure_solution 'Bruker SHELXTL'
_diffrn_ambient_temperature 100(2)
_diffrn_detector_area_resol_mean 28.5714
_diffrn_measured_fraction_theta_full 1.000
_diffrn_measured_fraction_theta_max 1.000
_diffrn_measurement_device_type 'Rigaku AFC12 (Right)'
_diffrn_measurement_method 'profile data from \w-scans'
_diffrn_radiation_type MoK\a
_diffrn_radiation_wavelength 0.71073
_diffrn_reflns_av_R_equivalents 0.0325
_diffrn_reflns_av_unetI/netI 0.0226
_diffrn_reflns_Laue_measured_fraction_full 1.000
_diffrn_reflns_Laue_measured_fraction_max 1.000
_diffrn_reflns_limit_h_max 13
_diffrn_reflns_limit_h_min -13
_diffrn_reflns_limit_k_max 10
_diffrn_reflns_limit_k_min -5
_diffrn_reflns_limit_l_max 16
_diffrn_reflns_limit_l_min -9
_diffrn_reflns_number 5273
_diffrn_reflns_point_group_measured_fraction_full 1.000
_diffrn_reflns_point_group_measured_fraction_max 1.000
_diffrn_reflns_theta_full 25.242
_diffrn_reflns_theta_max 25.999
_diffrn_reflns_theta_min 3.126
_diffrn_source 'Rotating Anode'
_exptl_absorpt_coefficient_mu 2.248
_exptl_absorpt_correction_T_max 1.00000
_exptl_absorpt_correction_T_min 0.84168
_exptl_absorpt_correction_type multi-scan
_exptl_absorpt_process_details
; 
CrysAlisPro 1.171.38.41 (Rigaku Oxford Diffraction, 2015) 
Empirical absorption correction using spherical harmonics, 
 implemented in SCALE3 ABSPACK scaling algorithm. 
;
_exptl_crystal_colour red
_exptl_crystal_density_diffrn 1.978
_exptl_crystal_description plate
_exptl_crystal_F_000 712
_exptl_crystal_recrystallization_method 'Re-crystallisation from solvent: CH2Cl2'
_exptl_crystal_size_max 0.039
_exptl_crystal_size_mid 0.031
_exptl_crystal_size_min 0.029
_refine_diff_density_max 0.447
_refine_diff_density_min -0.303
_refine_diff_density_rms 0.079
_refine_ls_extinction_method none
_refine_ls_goodness_of_fit_ref 1.045
_refine_ls_hydrogen_treatment constr
_refine_ls_matrix_type full
_refine_ls_number_parameters 54
_refine_ls_number_reflns 1195
_refine_ls_number_restraints 0
_refine_ls_restrained_S_all 1.045
_refine_ls_R_factor_all 0.0270
_refine_ls_R_factor_gt 0.0208
_refine_ls_shift/su_max 0.000
_refine_ls_shift/su_mean 0.000
_refine_ls_structure_factor_coef Fsqd
_refine_ls_weighting_details 'w=1/[\s^2^(Fo^2^)+(0.0236P)^2^] where P=(Fo^2^+2Fc^2^)/3'
_refine_ls_weighting_scheme calc
_refine_ls_wR_factor_gt 0.0439
_refine_ls_wR_factor_ref 0.0457
_reflns_Friedel_coverage 0.000
_reflns_number_gt 1032
_reflns_number_total 1195
_reflns_threshold_expression 'I > 2\s(I)'
_cod_data_source_file c7dt04352j2.cif
_cod_data_source_block 2016_0210r2
_cod_depositor_comments 'Adding full bibliography for 7045431--7045436.cif.'
_cod_database_code 7045432
_shelx_shelxl_version_number 2014/7
_shelx_space_group_comment
; 
The symmetry employed for this shelxl refinement is uniquely defined 
by the following loop, which should always be used as a source of 
symmetry information in preference to the above space-group names. 
They are only intended as comments. 
;
_shelx_estimated_absorpt_t_min 0.917
_shelx_estimated_absorpt_t_max 0.938

loop_
_space_group_symop_operation_xyz
'x, y, z'
'-x+1/2, -y, z+1/2'
'-x, y+1/2, -z+1/2'
'x+1/2, -y+1/2, -z'
'-x, -y, -z'
'x-1/2, y, -z-1/2'
'x, -y-1/2, z-1/2'
'-x-1/2, y-1/2, z'

loop_
_atom_site_label
_atom_site_type_symbol
_atom_site_fract_x
_atom_site_fract_y
_atom_site_fract_z
_atom_site_U_iso_or_equiv
_atom_site_adp_type
_atom_site_occupancy
_atom_site_site_symmetry_order
_atom_site_calc_flag
_atom_site_refinement_flags_posn
_atom_site_refinement_flags_adp
_atom_site_refinement_flags_occupancy
Mo1 Mo 0.0000 0.0000 0.5000 0.01005(9) Uani 1 2 d S . P
S1 S 0.01595(5) 0.16784(7) 0.34163(4) 0.01485(14) Uani 1 1 d . . .
Cl1 Cl 0.20391(5) 0.06155(7) 0.54798(4) 0.01698(14) Uani 1 1 d . . .
Cl2 Cl -0.07124(5) 0.21022(6) 0.59526(4) 0.01798(14) Uani 1 1 d . . .
C1 C 0.1557(2) 0.1143(3) 0.27353(17) 0.0211(6) Uani 1 1 d . . .
H1A H 0.1658 0.1812 0.2134 0.032 Uiso 1 1 calc R U .
H1B H 0.1496 0.0064 0.2512 0.032 Uiso 1 1 calc R U .
H1C H 0.2275 0.1263 0.3190 0.032 Uiso 1 1 calc R U .
C2 C 0.0602(2) 0.3597(3) 0.38151(19) 0.0232(6) Uani 1 1 d . . .
H2A H 0.1332 0.3535 0.4262 0.035 Uiso 1 1 calc R U .
H2B H -0.0086 0.4076 0.4190 0.035 Uiso 1 1 calc R U .
H2C H 0.0801 0.4221 0.3210 0.035 Uiso 1 1 calc R U .

loop_
_atom_site_aniso_label
_atom_site_aniso_U_11
_atom_site_aniso_U_22
_atom_site_aniso_U_33
_atom_site_aniso_U_23
_atom_site_aniso_U_13
_atom_site_aniso_U_12
Mo1 0.00988(14) 0.01246(16) 0.00780(15) -0.00069(11) -0.00120(9) 0.00099(10)
S1 0.0134(3) 0.0200(3) 0.0111(3) 0.0037(2) -0.0015(2) -0.0014(2)
Cl1 0.0119(3) 0.0230(3) 0.0160(3) 0.0007(3) -0.0028(2) -0.0018(2)
Cl2 0.0196(3) 0.0183(3) 0.0160(3) -0.0051(2) 0.0000(2) 0.0049(2)
C1 0.0182(12) 0.0298(15) 0.0152(12) 0.0007(11) 0.0031(10) -0.0021(10)
C2 0.0265(13) 0.0176(13) 0.0256(14) 0.0057(11) -0.0007(11) -0.0031(10)

loop_
_atom_type_symbol
_atom_type_description
_atom_type_scat_dispersion_real
_atom_type_scat_dispersion_imag
_atom_type_scat_source
C C 0.0033 0.0016 'International Tables Vol C Tables 4.2.6.8 and 6.1.1.4'
H H 0.0000 0.0000 'International Tables Vol C Tables 4.2.6.8 and 6.1.1.4'
S S 0.1246 0.1234 'International Tables Vol C Tables 4.2.6.8 and 6.1.1.4'
Cl Cl 0.1484 0.1585 'International Tables Vol C Tables 4.2.6.8 and 6.1.1.4'
Mo Mo -1.6832 0.6857 'International Tables Vol C Tables 4.2.6.8 and 6.1.1.4'

loop_
_geom_angle_atom_site_label_1
_geom_angle_atom_site_label_2
_geom_angle_atom_site_label_3
_geom_angle
_geom_angle_site_symmetry_1
_geom_angle_site_symmetry_3
Cl2 Mo1 Cl2 180.0 . 5_556
Cl2 Mo1 Cl1 90.62(2) . 5_556
Cl2 Mo1 Cl1 89.39(2) 5_556 5_556
Cl2 Mo1 Cl1 89.39(2) . .
Cl2 Mo1 Cl1 90.61(2) 5_556 .
Cl1 Mo1 Cl1 180.0 5_556 .
Cl2 Mo1 S1 90.51(2) . .
Cl2 Mo1 S1 89.49(2) 5_556 .
Cl1 Mo1 S1 88.651(18) 5_556 .
Cl1 Mo1 S1 91.349(18) . .
Cl2 Mo1 S1 89.49(2) . 5_556
Cl2 Mo1 S1 90.51(2) 5_556 5_556
Cl1 Mo1 S1 91.349(18) 5_556 5_556
Cl1 Mo1 S1 88.651(18) . 5_556
S1 Mo1 S1 180.0 . 5_556
C2 S1 C1 99.03(11) . .
C2 S1 Mo1 108.13(8) . .
C1 S1 Mo1 108.07(8) . .
S1 C1 H1A 109.5 . .
S1 C1 H1B 109.5 . .
H1A C1 H1B 109.5 . .
S1 C1 H1C 109.5 . .
H1A C1 H1C 109.5 . .
H1B C1 H1C 109.5 . .
S1 C2 H2A 109.5 . .
S1 C2 H2B 109.5 . .
H2A C2 H2B 109.5 . .
S1 C2 H2C 109.5 . .
H2A C2 H2C 109.5 . .
H2B C2 H2C 109.5 . .

loop_
_geom_bond_atom_site_label_1
_geom_bond_atom_site_label_2
_geom_bond_distance
_geom_bond_site_symmetry_2
Mo1 Cl2 2.3323(5) .
Mo1 Cl2 2.3324(5) 5_556
Mo1 Cl1 2.3457(5) 5_556
Mo1 Cl1 2.3457(5) .
Mo1 S1 2.5297(6) .
Mo1 S1 2.5298(6) 5_556
S1 C2 1.803(2) .
S1 C1 1.808(2) .
C1 H1A 0.9800 .
C1 H1B 0.9800 .
C1 H1C 0.9800 .
C2 H2A 0.9800 .
C2 H2B 0.9800 .
C2 H2C 0.9800 .
